data_9011637
loop_
_publ_author_name
'Schuch, A. F.'
'Mills, R. L.'

_publ_section_title
;
 New allotropic form of He3
 Sample: at T = 15.98 K & P = .136 GPa
;
_journal_name_full 'Physical Review Letters'
_journal_page_first 596
_journal_page_last 597
_journal_paper_doi 10.1103/PhysRevLett.6.596
_journal_volume 6
_journal_year 1961
_chemical_compound_source Synthetic
_chemical_formula_sum He
_chemical_name_common Helium
_chemical_name_mineral Helium
_space_group_IT_number 194
_symmetry_space_group_name_Hall '-P 6c 2c'
_symmetry_space_group_name_H-M 'P 63/m m c'
_cell_angle_alpha 90
_cell_angle_beta 90
_cell_angle_gamma 120
_cell_length_a 3.046
_cell_length_b 3.046
_cell_length_c 4.986
_cell_formula_units_Z 2
_cell_volume 40.063
_database_code_amcsd 0015272
_diffrn_ambient_pressure 1.36e+05
_diffrn_ambient_temperature 15.98
_exptl_crystal_density_diffrn 0.332
_cod_database_code 9011637

loop_
_space_group_symop_operation_xyz
x,y,z
-x,-x+y,1/2+z
x,x-y,1/2-z
-x+y,-x,1/2-z
x-y,x,1/2+z
-y,-x,z
y,x,-z
y,-x+y,-z
-y,x-y,z
x-y,-y,1/2+z
-x+y,y,1/2-z
x,y,1/2-z
-x,-y,1/2+z
x,x-y,z
-x,-x+y,-z
x-y,x,-z
-x+y,-x,z
y,x,1/2+z
-y,-x,1/2-z
-y,x-y,1/2-z
y,-x+y,1/2+z
-x+y,y,z
x-y,-y,-z
-x,-y,-z

loop_
_atom_site_label
_atom_site_fract_x
_atom_site_fract_y
_atom_site_fract_z
He 0.33333 0.66667 0.25000

loop_
_cod_related_entry_id
_cod_related_entry_database
_cod_related_entry_code
1 ChemSpider 22423
2 AMCSD 0015272
